data_4085368
loop_
_publ_author_name
'Romanov, Alexander S.'
'Bochmann, Manfred'

_publ_section_title
;
 Gold(I) and Gold(III) Complexes of Cyclic (Alkyl)(amino)carbenes.
;
_journal_issue 11
_journal_name_full Organometallics
_journal_page_first 2439
_journal_page_last 2454
_journal_paper_doi 10.1021/om501211p
_journal_volume 34
_journal_year 2015
_chemical_formula_moiety 'C27 H39 Br N, Au Br2'
_chemical_formula_sum 'C27 H39 Au Br3 N'
_chemical_formula_weight 814.29
_chemical_name_systematic
; 
 ? 
;
_space_group_crystal_system monoclinic
_space_group_IT_number 14
_space_group_name_Hall '-P 2ybc'
_space_group_name_H-M_alt 'P 1 21/c 1'
_symmetry_space_group_name_Hall '-P 2ybc'
_symmetry_space_group_name_H-M 'P 1 21/c 1'
_atom_sites_solution_hydrogens geom
_atom_sites_solution_primary direct
_atom_sites_solution_secondary difmap
_audit_creation_method SHELXL-97
_cell_angle_alpha 90.00
_cell_angle_beta 93.1000(10)
_cell_angle_gamma 90.00
_cell_formula_units_Z 4
_cell_length_a 12.2786(2)
_cell_length_b 20.4603(2)
_cell_length_c 11.09830(10)
_cell_measurement_reflns_used 16679
_cell_measurement_temperature 140(2)
_cell_measurement_theta_max 32.4839
_cell_measurement_theta_min 3.1201
_cell_volume 2784.08(6)
_computing_cell_refinement
;                                                                         
CrysAlisPro, Agilent Technologies,                                        
Version 1.171.36.21 (release 14-08-2012 CrysAlis171 .NET)                 
(compiled Sep 14 2012,17:21:16)                                           
;
_computing_data_collection
;                                                                         
CrysAlisPro, Agilent Technologies,                                        
Version 1.171.36.21 (release 14-08-2012 CrysAlis171 .NET)                 
(compiled Sep 14 2012,17:21:16)                                           
;
_computing_data_reduction
;                                                                         
CrysAlisPro, Agilent Technologies,                                        
Version 1.171.36.21 (release 14-08-2012 CrysAlis171 .NET)                 
(compiled Sep 14 2012,17:21:16)                                           
;
_computing_molecular_graphics 'ORTEP (Johnson, 1976 and Farrugia, 1997)'
_computing_publication_material 'SHELXL-97 (Sheldrick, 2008) and WINGX (Farrugia, 1999)'
_computing_structure_refinement 'SHELXL-97 (Sheldrick, 2008)'
_computing_structure_solution 'SHELXS-97 (Sheldrick, 2008)'
_diffrn_ambient_temperature 140(2)
_diffrn_detector_area_resol_mean 16.0050
_diffrn_measured_fraction_theta_full 0.999
_diffrn_measured_fraction_theta_max 0.999
_diffrn_measurement_device_type 'Oxford Diffraction Xcalibur 3/Sapphire3 CCD'
_diffrn_measurement_method 'Thin slice \w scans'
_diffrn_radiation_monochromator graphite
_diffrn_radiation_source 'Enhance (Mo) X-ray Source'
_diffrn_radiation_type Mo-K\a
_diffrn_radiation_wavelength 0.71073
_diffrn_reflns_av_R_equivalents 0.0000
_diffrn_reflns_av_sigmaI/netI 0.0204
_diffrn_reflns_limit_h_max 15
_diffrn_reflns_limit_h_min -15
_diffrn_reflns_limit_k_max 25
_diffrn_reflns_limit_k_min 0
_diffrn_reflns_limit_l_max 13
_diffrn_reflns_limit_l_min 0
_diffrn_reflns_number 5463
_diffrn_reflns_theta_full 26.00
_diffrn_reflns_theta_max 26.00
_diffrn_reflns_theta_min 3.13
_exptl_absorpt_coefficient_mu 9.605
_exptl_absorpt_correction_T_max 0.2064
_exptl_absorpt_correction_T_min 0.0842
_exptl_absorpt_correction_type multi-scan
_exptl_absorpt_process_details
;                                                             
 CrysAlisPro RED, Oxford Diffraction Ltd., Version 1.171.33.66
 Empirical absorption correction using spherical harmonics,   
  implemented in SCALE3 ABSPACK scaling algorithm.            
;
_exptl_crystal_colour colorless
_exptl_crystal_density_diffrn 1.943
_exptl_crystal_density_meas ?
_exptl_crystal_density_method 'not measured'
_exptl_crystal_description prism
_exptl_crystal_F_000 1568
_exptl_crystal_size_max 0.51
_exptl_crystal_size_mid 0.27
_exptl_crystal_size_min 0.24
_refine_diff_density_max 2.547
_refine_diff_density_min -0.795
_refine_diff_density_rms 0.098
_refine_ls_extinction_method none
_refine_ls_goodness_of_fit_ref 1.037
_refine_ls_hydrogen_treatment constr
_refine_ls_matrix_type full
_refine_ls_number_parameters 295
_refine_ls_number_reflns 5463
_refine_ls_number_restraints 0
_refine_ls_restrained_S_all 1.037
_refine_ls_R_factor_all 0.0284
_refine_ls_R_factor_gt 0.0236
_refine_ls_shift/su_max 0.001
_refine_ls_shift/su_mean 0.000
_refine_ls_structure_factor_coef Fsqd
_refine_ls_weighting_details 'calc w=1/[\s^2^(Fo^2^)+(0.0270P)^2^+5.6100P] where P=(Fo^2^+2Fc^2^)/3'
_refine_ls_weighting_scheme calc
_refine_ls_wR_factor_gt 0.0553
_refine_ls_wR_factor_ref 0.0571
_reflns_number_gt 4922
_reflns_number_total 5463
_reflns_threshold_expression I>2sigma(I)
_cod_data_source_file om501211p_si_002.cif
_cod_data_source_block 21a_[AdCAACBr]AuBr2
_cod_depositor_comments
;
The following automatic conversions were performed:

'_exptl_crystal_density_meas' value 'not measured' was changed to '?'
- the value is perceived as not measured.

Automatic conversion script
Id: cif_fix_values 3008 2015-01-20 13:52:24Z robertas 

 Adding full bibliography for 4085360--4085377.cif.

 Adding full bibliography for 4085360--4085377.cif.
;
_cod_database_code 4085368

loop_
_symmetry_equiv_pos_as_xyz
'x, y, z'
'-x, y+1/2, -z+1/2'
'-x, -y, -z'
'x, -y-1/2, z-1/2'

loop_
_atom_site_label
_atom_site_type_symbol
_atom_site_fract_x
_atom_site_fract_y
_atom_site_fract_z
_atom_site_U_iso_or_equiv
_atom_site_adp_type
_atom_site_occupancy
_atom_site_symmetry_multiplicity
_atom_site_calc_flag
_atom_site_refinement_flags
Au1 Au 0.111448(12) 0.362220(7) 0.231757(13) 0.02374(5) Uani 1 1 d .
Br3 Br 0.28673(3) 0.323172(19) 0.30237(3) 0.02793(9) Uani 1 1 d .
Br1 Br 0.24647(3) 0.07346(2) 0.04134(3) 0.02621(9) Uani 1 1 d .
Br2 Br -0.06431(4) 0.39343(2) 0.15185(4) 0.03627(11) Uani 1 1 d .
N1 N 0.2919(2) 0.07063(13) 0.2836(2) 0.0136(6) Uani 1 1 d .
C1 C 0.2146(3) 0.08151(16) 0.2024(3) 0.0146(7) Uani 1 1 d .
C5 C 0.4027(3) 0.05116(17) 0.2574(3) 0.0156(7) Uani 1 1 d .
C4 C 0.2533(3) 0.08139(17) 0.4111(3) 0.0167(7) Uani 1 1 d .
C10 C 0.4811(3) 0.09952(17) 0.2376(3) 0.0179(7) Uani 1 1 d .
C2 C 0.1070(3) 0.10254(16) 0.2498(3) 0.0147(7) Uani 1 1 d .
C3 C 0.1303(3) 0.08222(17) 0.3842(3) 0.0174(7) Uani 1 1 d .
H3A H 0.0965 0.1131 0.4370 0.021 Uiso 1 1 calc R
H3B H 0.1002 0.0392 0.3981 0.021 Uiso 1 1 calc R
C25 C 0.0865(3) 0.17750(17) 0.2315(3) 0.0178(7) Uani 1 1 d .
H25A H 0.1515 0.2019 0.2605 0.021 Uiso 1 1 calc R
C11 C 0.4587(3) 0.17253(17) 0.2327(3) 0.0206(7) Uani 1 1 d .
H11A H 0.3830 0.1797 0.2536 0.025 Uiso 1 1 calc R
C14 C 0.3401(3) -0.06957(17) 0.2589(3) 0.0236(8) Uani 1 1 d .
H14A H 0.2715 -0.0494 0.2806 0.028 Uiso 1 1 calc R
C17 C 0.0043(3) 0.06620(17) 0.1944(3) 0.0187(7) Uani 1 1 d .
H17A H 0.0156 0.0189 0.2000 0.022 Uiso 1 1 calc R
C7 C 0.5301(3) -0.03380(19) 0.2236(3) 0.0243(8) Uani 1 1 d .
H7A H 0.5472 -0.0779 0.2172 0.029 Uiso 1 1 calc R
C22 C -0.0262(3) 0.08514(18) 0.0630(3) 0.0231(8) Uani 1 1 d .
H22A H 0.0319 0.0721 0.0122 0.028 Uiso 1 1 calc R
H22B H -0.0920 0.0622 0.0354 0.028 Uiso 1 1 calc R
C13 C 0.5335(3) 0.20990(19) 0.3239(4) 0.0279(9) Uani 1 1 d .
H13A H 0.5290 0.1907 0.4024 0.042 Uiso 1 1 calc R
H13B H 0.5110 0.2548 0.3264 0.042 Uiso 1 1 calc R
H13C H 0.6074 0.2075 0.2999 0.042 Uiso 1 1 calc R
C26 C 0.2994(3) 0.14590(19) 0.4604(3) 0.0240(8) Uani 1 1 d .
H26A H 0.2730 0.1538 0.5389 0.036 Uiso 1 1 calc R
H26B H 0.2766 0.1809 0.4071 0.036 Uiso 1 1 calc R
H26C H 0.3776 0.1437 0.4661 0.036 Uiso 1 1 calc R
C9 C 0.5851(3) 0.07807(19) 0.2145(3) 0.0227(8) Uani 1 1 d .
H9A H 0.6397 0.1087 0.2033 0.027 Uiso 1 1 calc R
C27 C 0.2893(3) 0.02605(19) 0.4953(3) 0.0262(8) Uani 1 1 d .
H27A H 0.2575 -0.0142 0.4663 0.039 Uiso 1 1 calc R
H27B H 0.2659 0.0349 0.5748 0.039 Uiso 1 1 calc R
H27C H 0.3674 0.0225 0.4981 0.039 Uiso 1 1 calc R
C24 C 0.0582(3) 0.19497(17) 0.0985(3) 0.0208(8) Uani 1 1 d .
H24A H 0.0466 0.2417 0.0912 0.025 Uiso 1 1 calc R
H24B H 0.1186 0.1833 0.0501 0.025 Uiso 1 1 calc R
C6 C 0.4248(3) -0.01577(17) 0.2490(3) 0.0194(7) Uani 1 1 d .
C8 C 0.6096(3) 0.0122(2) 0.2078(3) 0.0264(8) Uani 1 1 d .
H8A H 0.6800 -0.0010 0.1925 0.032 Uiso 1 1 calc R
C20 C -0.1401(3) 0.1784(2) 0.1271(4) 0.0292(9) Uani 1 1 d .
H20A H -0.2059 0.1560 0.0977 0.035 Uiso 1 1 calc R
H20B H -0.1527 0.2251 0.1204 0.035 Uiso 1 1 calc R
C23 C -0.0108(3) 0.19733(18) 0.3048(3) 0.0237(8) Uani 1 1 d .
H23A H 0.0053 0.1877 0.3895 0.028 Uiso 1 1 calc R
H23B H -0.0235 0.2440 0.2967 0.028 Uiso 1 1 calc R
C21 C -0.0447(3) 0.15879(18) 0.0515(3) 0.0227(8) Uani 1 1 d .
H21A H -0.0613 0.1702 -0.0333 0.027 Uiso 1 1 calc R
C19 C -0.1129(3) 0.1600(2) 0.2598(4) 0.0286(9) Uani 1 1 d .
H19A H -0.1741 0.1719 0.3086 0.034 Uiso 1 1 calc R
C12 C 0.4717(3) 0.1994(2) 0.1055(3) 0.0300(9) Uani 1 1 d .
H12A H 0.4239 0.1762 0.0490 0.045 Uiso 1 1 calc R
H12B H 0.5458 0.1939 0.0840 0.045 Uiso 1 1 calc R
H12C H 0.4534 0.2451 0.1036 0.045 Uiso 1 1 calc R
C18 C -0.0916(3) 0.0862(2) 0.2705(4) 0.0272(9) Uani 1 1 d .
H18A H -0.1566 0.0624 0.2429 0.033 Uiso 1 1 calc R
H18B H -0.0750 0.0749 0.3543 0.033 Uiso 1 1 calc R
C15 C 0.3200(4) -0.1044(2) 0.1377(4) 0.0363(10) Uani 1 1 d .
H15A H 0.3031 -0.0727 0.0758 0.054 Uiso 1 1 calc R
H15B H 0.2601 -0.1342 0.1427 0.054 Uiso 1 1 calc R
H15C H 0.3843 -0.1281 0.1187 0.054 Uiso 1 1 calc R
C16 C 0.3744(4) -0.1198(2) 0.3571(4) 0.0366(10) Uani 1 1 d .
H16A H 0.3912 -0.0976 0.4320 0.055 Uiso 1 1 calc R
H16B H 0.4377 -0.1431 0.3335 0.055 Uiso 1 1 calc R
H16C H 0.3158 -0.1501 0.3669 0.055 Uiso 1 1 calc R

loop_
_atom_site_aniso_label
_atom_site_aniso_U_11
_atom_site_aniso_U_22
_atom_site_aniso_U_33
_atom_site_aniso_U_23
_atom_site_aniso_U_13
_atom_site_aniso_U_12
Au1 0.02899(9) 0.01993(8) 0.02297(8) -0.00151(6) 0.00753(6) -0.00185(6)
Br3 0.0294(2) 0.0299(2) 0.02436(19) -0.00176(15) 0.00015(15) -0.00646(16)
Br1 0.02181(19) 0.0435(2) 0.01331(17) -0.00144(15) 0.00124(14) 0.00383(16)
Br2 0.0314(2) 0.0312(2) 0.0469(3) -0.00026(18) 0.00872(19) 0.01150(18)
N1 0.0130(14) 0.0164(14) 0.0117(13) 0.0001(11) 0.0034(11) -0.0006(11)
C1 0.0148(17) 0.0167(16) 0.0120(15) -0.0017(13) 0.0001(13) -0.0032(13)
C5 0.0122(17) 0.0237(18) 0.0107(15) 0.0009(13) -0.0007(13) 0.0017(13)
C4 0.0138(17) 0.0253(18) 0.0114(16) 0.0001(13) 0.0035(13) -0.0016(14)
C10 0.0165(18) 0.0247(19) 0.0122(16) -0.0010(13) -0.0006(13) -0.0007(14)
C2 0.0128(17) 0.0173(17) 0.0140(16) -0.0003(13) 0.0019(13) -0.0020(13)
C3 0.0143(17) 0.0216(18) 0.0166(17) 0.0012(14) 0.0039(13) -0.0019(14)
C25 0.0141(17) 0.0173(17) 0.0220(18) -0.0014(14) 0.0011(14) -0.0021(13)
C11 0.0188(18) 0.0228(19) 0.0205(18) 0.0009(14) 0.0039(14) -0.0023(15)
C14 0.0206(19) 0.0166(17) 0.034(2) -0.0018(15) 0.0010(16) -0.0003(14)
C17 0.0146(18) 0.0171(17) 0.0240(18) -0.0006(14) -0.0030(14) -0.0042(13)
C7 0.0201(19) 0.0251(19) 0.027(2) -0.0067(15) -0.0025(15) 0.0066(15)
C22 0.0208(19) 0.0248(19) 0.0232(19) -0.0029(15) -0.0037(15) -0.0050(15)
C13 0.029(2) 0.027(2) 0.029(2) -0.0037(16) 0.0027(17) -0.0047(16)
C26 0.025(2) 0.034(2) 0.0131(17) -0.0081(15) 0.0040(14) -0.0082(16)
C9 0.0138(18) 0.035(2) 0.0200(18) -0.0021(15) 0.0035(14) -0.0027(15)
C27 0.028(2) 0.035(2) 0.0152(18) 0.0051(15) -0.0001(15) 0.0026(17)
C24 0.0201(19) 0.0183(18) 0.0237(19) 0.0035(14) -0.0013(14) 0.0000(14)
C6 0.0188(18) 0.0227(18) 0.0165(17) -0.0008(14) -0.0011(14) 0.0010(14)
C8 0.0148(19) 0.038(2) 0.027(2) -0.0060(16) 0.0012(15) 0.0056(16)
C20 0.017(2) 0.034(2) 0.036(2) -0.0015(17) -0.0056(16) 0.0051(16)
C23 0.0208(19) 0.0241(19) 0.0264(19) -0.0047(15) 0.0024(15) 0.0051(15)
C21 0.0196(19) 0.0256(19) 0.0223(19) 0.0030(15) -0.0038(15) 0.0017(15)
C19 0.0147(19) 0.038(2) 0.034(2) -0.0028(18) 0.0046(16) 0.0044(16)
C12 0.035(2) 0.030(2) 0.025(2) 0.0038(16) 0.0029(17) -0.0073(18)
C18 0.0115(18) 0.037(2) 0.033(2) 0.0043(17) 0.0007(15) -0.0072(16)
C15 0.038(3) 0.029(2) 0.041(3) -0.0077(19) -0.007(2) -0.0042(19)
C16 0.037(3) 0.026(2) 0.046(3) 0.0085(19) -0.002(2) 0.0029(18)

loop_
_atom_type_symbol
_atom_type_description
_atom_type_scat_dispersion_real
_atom_type_scat_dispersion_imag
_atom_type_scat_source
C C 0.0033 0.0016 'International Tables Vol C Tables 4.2.6.8 and 6.1.1.4'
H H 0.0000 0.0000 'International Tables Vol C Tables 4.2.6.8 and 6.1.1.4'
N N 0.0061 0.0033 'International Tables Vol C Tables 4.2.6.8 and 6.1.1.4'
Br Br -0.2901 2.4595 'International Tables Vol C Tables 4.2.6.8 and 6.1.1.4'
Au Au -2.0133 8.8022 'International Tables Vol C Tables 4.2.6.8 and 6.1.1.4'

loop_
_geom_angle_atom_site_label_1
_geom_angle_atom_site_label_2
_geom_angle_atom_site_label_3
_geom_angle
Br2 Au1 Br3 175.424(15)
C1 N1 C5 124.4(3)
C1 N1 C4 111.5(3)
C5 N1 C4 124.1(3)
N1 C1 C2 115.4(3)
N1 C1 Br1 118.1(3)
C2 C1 Br1 126.4(2)
C6 C5 C10 122.8(3)
C6 C5 N1 117.7(3)
C10 C5 N1 119.4(3)
C27 C4 N1 111.5(3)
C27 C4 C26 109.5(3)
N1 C4 C26 109.1(3)
C27 C4 C3 112.4(3)
N1 C4 C3 100.0(2)
C26 C4 C3 113.9(3)
C9 C10 C5 116.8(3)
C9 C10 C11 118.1(3)
C5 C10 C11 125.0(3)
C1 C2 C3 97.9(3)
C1 C2 C25 111.8(3)
C3 C2 C25 113.9(3)
C1 C2 C17 115.5(3)
C3 C2 C17 110.7(3)
C25 C2 C17 107.2(3)
C4 C3 C2 108.6(3)
C4 C3 H3A 110.0
C2 C3 H3A 110.0
C4 C3 H3B 110.0
C2 C3 H3B 110.0
H3A C3 H3B 108.3
C23 C25 C24 107.7(3)
C23 C25 C2 108.3(3)
C24 C25 C2 112.2(3)
C23 C25 H25A 109.5
C24 C25 H25A 109.5
C2 C25 H25A 109.5
C10 C11 C12 111.0(3)
C10 C11 C13 111.4(3)
C12 C11 C13 109.9(3)
C10 C11 H11A 108.1
C12 C11 H11A 108.1
C13 C11 H11A 108.1
C6 C14 C15 110.6(3)
C6 C14 C16 111.8(3)
C15 C14 C16 109.6(3)
C6 C14 H14A 108.2
C15 C14 H14A 108.2
C16 C14 H14A 108.2
C22 C17 C18 107.4(3)
C22 C17 C2 113.9(3)
C18 C17 C2 106.4(3)
C22 C17 H17A 109.7
C18 C17 H17A 109.7
C2 C17 H17A 109.7
C8 C7 C6 121.4(4)
C8 C7 H7A 119.3
C6 C7 H7A 119.3
C21 C22 C17 110.8(3)
C21 C22 H22A 109.5
C17 C22 H22A 109.5
C21 C22 H22B 109.5
C17 C22 H22B 109.5
H22A C22 H22B 108.1
C11 C13 H13A 109.5
C11 C13 H13B 109.5
H13A C13 H13B 109.5
C11 C13 H13C 109.5
H13A C13 H13C 109.5
H13B C13 H13C 109.5
C4 C26 H26A 109.5
C4 C26 H26B 109.5
H26A C26 H26B 109.5
C4 C26 H26C 109.5
H26A C26 H26C 109.5
H26B C26 H26C 109.5
C10 C9 C8 121.5(4)
C10 C9 H9A 119.2
C8 C9 H9A 119.2
C4 C27 H27A 109.5
C4 C27 H27B 109.5
H27A C27 H27B 109.5
C4 C27 H27C 109.5
H27A C27 H27C 109.5
H27B C27 H27C 109.5
C21 C24 C25 110.7(3)
C21 C24 H24A 109.5
C25 C24 H24A 109.5
C21 C24 H24B 109.5
C25 C24 H24B 109.5
H24A C24 H24B 108.1
C7 C6 C5 117.3(3)
C7 C6 C14 118.0(3)
C5 C6 C14 124.6(3)
C7 C8 C9 120.1(3)
C7 C8 H8A 119.9
C9 C8 H8A 119.9
C21 C20 C19 109.1(3)
C21 C20 H20A 109.9
C19 C20 H20A 109.9
C21 C20 H20B 109.9
C19 C20 H20B 109.9
H20A C20 H20B 108.3
C19 C23 C25 110.0(3)
C19 C23 H23A 109.7
C25 C23 H23A 109.7
C19 C23 H23B 109.7
C25 C23 H23B 109.7
H23A C23 H23B 108.2
C22 C21 C24 109.4(3)
C22 C21 C20 109.1(3)
C24 C21 C20 109.1(3)
C22 C21 H21A 109.7
C24 C21 H21A 109.7
C20 C21 H21A 109.7
C23 C19 C20 108.8(3)
C23 C19 C18 109.4(3)
C20 C19 C18 110.0(3)
C23 C19 H19A 109.5
C20 C19 H19A 109.5
C18 C19 H19A 109.5
C11 C12 H12A 109.5
C11 C12 H12B 109.5
H12A C12 H12B 109.5
C11 C12 H12C 109.5
H12A C12 H12C 109.5
H12B C12 H12C 109.5
C19 C18 C17 110.5(3)
C19 C18 H18A 109.5
C17 C18 H18A 109.5
C19 C18 H18B 109.5
C17 C18 H18B 109.5
H18A C18 H18B 108.1
C14 C15 H15A 109.5
C14 C15 H15B 109.5
H15A C15 H15B 109.5
C14 C15 H15C 109.5
H15A C15 H15C 109.5
H15B C15 H15C 109.5
C14 C16 H16A 109.5
C14 C16 H16B 109.5
H16A C16 H16B 109.5
C14 C16 H16C 109.5
H16A C16 H16C 109.5
H16B C16 H16C 109.5

loop_
_geom_bond_atom_site_label_1
_geom_bond_atom_site_label_2
_geom_bond_distance
Au1 Br2 2.3759(4)
Au1 Br3 2.3879(4)
Br1 C1 1.858(3)
N1 C1 1.293(4)
N1 C5 1.461(4)
N1 C4 1.532(4)
C1 C2 1.511(5)
C5 C6 1.400(5)
C5 C10 1.406(5)
C4 C27 1.519(5)
C4 C26 1.526(5)
C4 C3 1.523(5)
C10 C9 1.388(5)
C10 C11 1.519(5)
C2 C3 1.560(4)
C2 C25 1.566(5)
C2 C17 1.561(4)
C3 H3A 0.9700
C3 H3B 0.9700
C25 C23 1.536(5)
C25 C24 1.540(5)
C25 H25A 0.9800
C11 C12 1.532(5)
C11 C13 1.534(5)
C11 H11A 0.9800
C14 C6 1.522(5)
C14 C15 1.530(5)
C14 C16 1.540(5)
C14 H14A 0.9800
C17 C22 1.536(5)
C17 C18 1.541(5)
C17 H17A 0.9800
C7 C8 1.373(5)
C7 C6 1.389(5)
C7 H7A 0.9300
C22 C21 1.528(5)
C22 H22A 0.9700
C22 H22B 0.9700
C13 H13A 0.9600
C13 H13B 0.9600
C13 H13C 0.9600
C26 H26A 0.9600
C26 H26B 0.9600
C26 H26C 0.9600
C9 C8 1.384(6)
C9 H9A 0.9300
C27 H27A 0.9600
C27 H27B 0.9600
C27 H27C 0.9600
C24 C21 1.531(5)
C24 H24A 0.9700
C24 H24B 0.9700
C8 H8A 0.9300
C20 C21 1.531(5)
C20 C19 1.539(5)
C20 H20A 0.9700
C20 H20B 0.9700
C23 C19 1.529(5)
C23 H23A 0.9700
C23 H23B 0.9700
C21 H21A 0.9800
C19 C18 1.536(6)
C19 H19A 0.9800
C12 H12A 0.9600
C12 H12B 0.9600
C12 H12C 0.9600
C18 H18A 0.9700
C18 H18B 0.9700
C15 H15A 0.9600
C15 H15B 0.9600
C15 H15C 0.9600
C16 H16A 0.9600
C16 H16B 0.9600
C16 H16C 0.9600

loop_
_geom_torsion_atom_site_label_1
_geom_torsion_atom_site_label_2
_geom_torsion_atom_site_label_3
_geom_torsion_atom_site_label_4
_geom_torsion
C5 N1 C1 C2 -178.7(3)
C4 N1 C1 C2 0.7(4)
C5 N1 C1 Br1 -1.2(4)
C4 N1 C1 Br1 178.2(2)
C1 N1 C5 C6 -89.8(4)
C4 N1 C5 C6 90.9(4)
C1 N1 C5 C10 88.1(4)
C4 N1 C5 C10 -91.3(4)
C1 N1 C4 C27 134.0(3)
C5 N1 C4 C27 -46.6(4)
C1 N1 C4 C26 -104.9(3)
C5 N1 C4 C26 74.6(4)
C1 N1 C4 C3 15.0(3)
C5 N1 C4 C3 -165.6(3)
C6 C5 C10 C9 -3.0(5)
N1 C5 C10 C9 179.3(3)
C6 C5 C10 C11 173.3(3)
N1 C5 C10 C11 -4.4(5)
N1 C1 C2 C3 -15.5(4)
Br1 C1 C2 C3 167.2(2)
N1 C1 C2 C25 104.3(3)
Br1 C1 C2 C25 -73.0(3)
N1 C1 C2 C17 -132.9(3)
Br1 C1 C2 C17 49.8(4)
C27 C4 C3 C2 -142.8(3)
N1 C4 C3 C2 -24.4(3)
C26 C4 C3 C2 91.9(3)
C1 C2 C3 C4 24.3(3)
C25 C2 C3 C4 -93.8(3)
C17 C2 C3 C4 145.4(3)
C1 C2 C25 C23 -168.2(3)
C3 C2 C25 C23 -58.4(4)
C17 C2 C25 C23 64.4(3)
C1 C2 C25 C24 73.0(3)
C3 C2 C25 C24 -177.1(3)
C17 C2 C25 C24 -54.4(4)
C9 C10 C11 C12 63.4(4)
C5 C10 C11 C12 -112.9(4)
C9 C10 C11 C13 -59.5(4)
C5 C10 C11 C13 124.2(4)
C1 C2 C17 C22 -71.7(4)
C3 C2 C17 C22 178.3(3)
C25 C2 C17 C22 53.6(4)
C1 C2 C17 C18 170.2(3)
C3 C2 C17 C18 60.2(4)
C25 C2 C17 C18 -64.6(3)
C18 C17 C22 C21 60.7(4)
C2 C17 C22 C21 -56.9(4)
C5 C10 C9 C8 1.8(5)
C11 C10 C9 C8 -174.8(3)
C23 C25 C24 C21 -59.6(4)
C2 C25 C24 C21 59.5(4)
C8 C7 C6 C5 0.2(5)
C8 C7 C6 C14 176.9(3)
C10 C5 C6 C7 2.0(5)
N1 C5 C6 C7 179.8(3)
C10 C5 C6 C14 -174.4(3)
N1 C5 C6 C14 3.3(5)
C15 C14 C6 C7 -64.2(4)
C16 C14 C6 C7 58.3(5)
C15 C14 C6 C5 112.2(4)
C16 C14 C6 C5 -125.3(4)
C6 C7 C8 C9 -1.3(6)
C10 C9 C8 C7 0.2(6)
C24 C25 C23 C19 60.5(4)
C2 C25 C23 C19 -61.1(4)
C17 C22 C21 C24 57.5(4)
C17 C22 C21 C20 -61.9(4)
C25 C24 C21 C22 -59.2(4)
C25 C24 C21 C20 60.1(4)
C19 C20 C21 C22 59.6(4)
C19 C20 C21 C24 -59.9(4)
C25 C23 C19 C20 -62.0(4)
C25 C23 C19 C18 58.2(4)
C21 C20 C19 C23 61.0(4)
C21 C20 C19 C18 -58.8(4)
C23 C19 C18 C17 -59.9(4)
C20 C19 C18 C17 59.5(4)
C22 C17 C18 C19 -59.2(4)
C2 C17 C18 C19 63.1(4)
